data_2236092
loop_
_publ_author_name
'Brandy, Yakini'
'Butcher, Ray J.'
'Bakare, Oladapo'

_publ_section_title
;
 <i>N</i>-(1,4-Dioxo-1,4-dihydronaphthalen-2-yl)benzamide
;
_journal_coeditor_code BT5965
_journal_issue 9
_journal_name_full 'Acta Crystallographica Section E'
_journal_page_first o2775
_journal_page_last o2776
_journal_paper_doi 10.1107/S1600536812034150
_journal_volume 68
_journal_year 2012
_chemical_formula_iupac 'C17 H11 N O3'
_chemical_formula_moiety 'C17 H11 N O3'
_chemical_formula_sum 'C17 H11 N O3'
_chemical_formula_weight 277.27
_chemical_name_systematic
;
<i>N</i>-(1,4-Dioxo-1,4-dihydronaphthalen-2-yl)benzamide
;
_space_group_IT_number 14
_symmetry_cell_setting monoclinic
_symmetry_space_group_name_Hall '-P 2yn'
_symmetry_space_group_name_H-M 'P 1 21/n 1'
_atom_sites_solution_hydrogens geom
_atom_sites_solution_primary direct
_atom_sites_solution_secondary difmap
_audit_creation_method SHELXL-97
_cell_angle_alpha 90.00
_cell_angle_beta 94.129(3)
_cell_angle_gamma 90.00
_cell_formula_units_Z 4
_cell_length_a 6.9433(3)
_cell_length_b 12.0112(4)
_cell_length_c 15.2129(5)
_cell_measurement_reflns_used 1585
_cell_measurement_temperature 123(2)
_cell_measurement_theta_max 75.5582
_cell_measurement_theta_min 2.9099
_cell_volume 1265.42(8)
_computing_cell_refinement
;
CrysAlis PRO (Oxford Diffraction, 2007)
;
_computing_data_collection
;
CrysAlis PRO (Oxford Diffraction, 2007)
;
_computing_data_reduction
;
CrysAlis PRO (Oxford Diffraction, 2007)
;
_computing_molecular_graphics 'SHELXTL (Sheldrick, 2008)'
_computing_publication_material 'SHELXTL (Sheldrick, 2008)'
_computing_structure_refinement 'SHELXL97 (Sheldrick, 2008)'
_computing_structure_solution 'SHELXS97 (Sheldrick, 2008)'
_diffrn_ambient_temperature 123(2)
_diffrn_detector_area_resol_mean 10.5081
_diffrn_measured_fraction_theta_full 0.999
_diffrn_measured_fraction_theta_max 0.969
_diffrn_measurement_device_type 'Oxford Diffraction Xcalibur Ruby Gemini'
_diffrn_measurement_method '\w scans'
_diffrn_radiation_monochromator graphite
_diffrn_radiation_source 'Enhance (Cu) X-ray Source'
_diffrn_radiation_type CuK\a
_diffrn_radiation_wavelength 1.54178
_diffrn_reflns_av_R_equivalents 0.0369
_diffrn_reflns_av_sigmaI/netI 0.0413
_diffrn_reflns_limit_h_max 8
_diffrn_reflns_limit_h_min -7
_diffrn_reflns_limit_k_max 14
_diffrn_reflns_limit_k_min -14
_diffrn_reflns_limit_l_max 18
_diffrn_reflns_limit_l_min -18
_diffrn_reflns_number 4550
_diffrn_reflns_theta_full 67.50
_diffrn_reflns_theta_max 75.73
_diffrn_reflns_theta_min 4.70
_exptl_absorpt_coefficient_mu 0.828
_exptl_absorpt_correction_T_max 1.00000
_exptl_absorpt_correction_T_min 0.81931
_exptl_absorpt_correction_type multi-scan
_exptl_absorpt_process_details
;
(CrysAlis PRO; Oxford Diffraction, 2007)
;
_exptl_crystal_colour 'pale yellow orange'
_exptl_crystal_density_diffrn 1.455
_exptl_crystal_density_method 'not measured'
_exptl_crystal_description needle
_exptl_crystal_F_000 576
_exptl_crystal_size_max 0.67
_exptl_crystal_size_mid 0.12
_exptl_crystal_size_min 0.08
_refine_diff_density_max 0.245
_refine_diff_density_min -0.248
_refine_ls_extinction_method none
_refine_ls_goodness_of_fit_ref 1.046
_refine_ls_hydrogen_treatment constr
_refine_ls_matrix_type full
_refine_ls_number_parameters 190
_refine_ls_number_reflns 2553
_refine_ls_number_restraints 0
_refine_ls_restrained_S_all 1.046
_refine_ls_R_factor_all 0.0613
_refine_ls_R_factor_gt 0.0516
_refine_ls_shift/su_max 0.000
_refine_ls_shift/su_mean 0.000
_refine_ls_structure_factor_coef Fsqd
_refine_ls_weighting_details 'calc w=1/[\s^2^(Fo^2^)+(0.0937P)^2^] where P=(Fo^2^+2Fc^2^)/3'
_refine_ls_weighting_scheme calc
_refine_ls_wR_factor_gt 0.1358
_refine_ls_wR_factor_ref 0.1479
_reflns_number_gt 2123
_reflns_number_total 2553
_reflns_threshold_expression I>2sigma(I)
_cod_data_source_file bt5965.cif
_cod_data_source_block I
_cod_original_sg_symbol_H-M 'P 21/n'
_cod_database_code 2236092
_cod_database_fobs_code 2236092

loop_
_symmetry_equiv_pos_as_xyz
'x, y, z'
'-x+1/2, y+1/2, -z+1/2'
'-x, -y, -z'
'x-1/2, -y-1/2, z-1/2'

loop_
_atom_site_type_symbol
_atom_site_label
_atom_site_fract_x
_atom_site_fract_y
_atom_site_fract_z
_atom_site_U_iso_or_equiv
_atom_site_adp_type
_atom_site_calc_flag
_atom_site_refinement_flags
_atom_site_occupancy
_atom_site_symmetry_multiplicity
O O1 0.4411(2) 0.09807(11) 0.24463(8) 0.0373(3) Uani d . 1 1
O O2 0.3847(2) 0.51857(10) 0.13486(8) 0.0348(3) Uani d . 1 1
O O3 0.3674(2) 0.41588(11) 0.43416(8) 0.0354(3) Uani d . 1 1
N N1 0.3825(2) 0.24883(12) 0.36581(9) 0.0273(3) Uani d . 1 1
H H1A 0.3821 0.1763 0.3741 0.033 Uiso calc R 1 1
C C1 0.3905(2) 0.28621(14) 0.27989(10) 0.0253(4) Uani d . 1 1
C C2 0.4119(2) 0.19196(14) 0.21661(10) 0.0269(4) Uani d . 1 1
C C3 0.3957(2) 0.21822(14) 0.12102(10) 0.0252(4) Uani d . 1 1
C C4 0.3886(2) 0.13177(15) 0.05992(11) 0.0299(4) Uani d . 1 1
H H4A 0.3960 0.0566 0.0793 0.036 Uiso calc R 1 1
C C5 0.3707(2) 0.15588(15) -0.02938(11) 0.0314(4) Uani d . 1 1
H H5A 0.3629 0.0971 -0.0713 0.038 Uiso calc R 1 1
C C6 0.3641(2) 0.26586(16) -0.05777(11) 0.0320(4) Uani d . 1 1
H H6A 0.3547 0.2820 -0.1191 0.038 Uiso calc R 1 1
C C7 0.3713(2) 0.35219(15) 0.00297(11) 0.0290(4) Uani d . 1 1
H H7A 0.3670 0.4272 -0.0168 0.035 Uiso calc R 1 1
C C8 0.3848(2) 0.32888(14) 0.09291(10) 0.0251(4) Uani d . 1 1
C C9 0.3872(2) 0.42102(14) 0.15843(10) 0.0266(4) Uani d . 1 1
C C10 0.3855(2) 0.39248(14) 0.25204(10) 0.0270(4) Uani d . 1 1
H H10A 0.3807 0.4506 0.2942 0.032 Uiso calc R 1 1
C C11 0.3750(2) 0.31531(14) 0.43956(10) 0.0261(3) Uani d . 1 1
C C12 0.3814(2) 0.25771(14) 0.52731(10) 0.0252(4) Uani d . 1 1
C C13 0.4058(2) 0.32638(15) 0.60106(11) 0.0294(4) Uani d . 1 1
H H13A 0.4142 0.4047 0.5938 0.035 Uiso calc R 1 1
C C14 0.4181(3) 0.28079(16) 0.68528(11) 0.0324(4) Uani d . 1 1
H H14A 0.4353 0.3279 0.7354 0.039 Uiso calc R 1 1
C C15 0.4050(2) 0.16642(16) 0.69612(11) 0.0316(4) Uani d . 1 1
H H15A 0.4137 0.1352 0.7536 0.038 Uiso calc R 1 1
C C16 0.3794(2) 0.09777(15) 0.62296(11) 0.0308(4) Uani d . 1 1
H H16A 0.3694 0.0195 0.6306 0.037 Uiso calc R 1 1
C C17 0.3681(2) 0.14279(15) 0.53839(11) 0.0286(4) Uani d . 1 1
H H17A 0.3514 0.0954 0.4884 0.034 Uiso calc R 1 1

loop_
_atom_site_aniso_label
_atom_site_aniso_U_11
_atom_site_aniso_U_22
_atom_site_aniso_U_33
_atom_site_aniso_U_12
_atom_site_aniso_U_13
_atom_site_aniso_U_23
O1 0.0618(8) 0.0246(7) 0.0265(6) 0.0064(6) 0.0101(5) 0.0045(5)
O2 0.0576(7) 0.0236(6) 0.0238(6) -0.0019(5) 0.0080(5) 0.0045(5)
O3 0.0604(8) 0.0235(6) 0.0221(6) 0.0007(5) 0.0030(5) 0.0025(5)
N1 0.0412(7) 0.0216(7) 0.0196(7) 0.0017(5) 0.0047(5) 0.0045(5)
C1 0.0299(7) 0.0271(8) 0.0192(7) 0.0005(6) 0.0037(5) 0.0022(6)
C2 0.0352(7) 0.0234(8) 0.0226(8) 0.0011(6) 0.0057(6) 0.0038(6)
C3 0.0302(7) 0.0258(8) 0.0202(7) -0.0002(6) 0.0059(5) 0.0011(6)
C4 0.0380(8) 0.0253(8) 0.0271(8) -0.0008(6) 0.0084(6) -0.0007(6)
C5 0.0392(8) 0.0315(9) 0.0241(8) 0.0001(7) 0.0060(6) -0.0057(7)
C6 0.0365(8) 0.0393(10) 0.0208(7) 0.0005(7) 0.0057(6) 0.0008(7)
C7 0.0369(8) 0.0294(9) 0.0211(8) 0.0007(7) 0.0054(6) 0.0035(6)
C8 0.0288(7) 0.0260(9) 0.0208(7) 0.0001(6) 0.0042(5) 0.0025(6)
C9 0.0349(7) 0.0239(8) 0.0214(7) -0.0006(6) 0.0043(6) 0.0037(6)
C10 0.0378(8) 0.0250(8) 0.0184(7) -0.0014(6) 0.0041(6) 0.0010(6)
C11 0.0325(7) 0.0265(8) 0.0195(7) 0.0004(6) 0.0027(6) 0.0029(6)
C12 0.0289(7) 0.0270(8) 0.0201(8) 0.0007(6) 0.0037(6) 0.0046(6)
C13 0.0373(8) 0.0286(9) 0.0227(8) 0.0001(6) 0.0045(6) 0.0017(6)
C14 0.0403(9) 0.0382(10) 0.0191(7) -0.0006(7) 0.0048(6) -0.0015(6)
C15 0.0351(8) 0.0412(10) 0.0187(7) 0.0001(7) 0.0032(6) 0.0077(7)
C16 0.0390(8) 0.0287(9) 0.0247(8) -0.0003(7) 0.0034(6) 0.0070(7)
C17 0.0373(8) 0.0282(9) 0.0202(7) 0.0002(6) 0.0024(6) 0.0017(6)

loop_
_atom_type_symbol
_atom_type_description
_atom_type_scat_dispersion_real
_atom_type_scat_dispersion_imag
_atom_type_scat_source
C C 0.0181 0.0091 'International Tables Vol C Tables 4.2.6.8 and 6.1.1.4'
H H 0.0000 0.0000 'International Tables Vol C Tables 4.2.6.8 and 6.1.1.4'
N N 0.0311 0.0180 'International Tables Vol C Tables 4.2.6.8 and 6.1.1.4'
O O 0.0492 0.0322 'International Tables Vol C Tables 4.2.6.8 and 6.1.1.4'

loop_
_geom_angle_atom_site_label_1
_geom_angle_atom_site_label_2
_geom_angle_atom_site_label_3
_geom_angle
C11 N1 C1 125.79(14)
C11 N1 H1A 117.1
C1 N1 H1A 117.1
C10 C1 N1 127.04(15)
C10 C1 C2 121.04(14)
N1 C1 C2 111.90(14)
O1 C2 C3 122.60(16)
O1 C2 C1 119.73(14)
C3 C2 C1 117.67(14)
C4 C3 C8 120.45(15)
C4 C3 C2 119.49(15)
C8 C3 C2 120.05(15)
C5 C4 C3 119.67(16)
C5 C4 H4A 120.2
C3 C4 H4A 120.2
C4 C5 C6 120.13(16)
C4 C5 H5A 119.9
C6 C5 H5A 119.9
C7 C6 C5 120.31(15)
C7 C6 H6A 119.8
C5 C6 H6A 119.8
C6 C7 C8 120.04(16)
C6 C7 H7A 120.0
C8 C7 H7A 120.0
C7 C8 C3 119.36(16)
C7 C8 C9 120.32(15)
C3 C8 C9 120.32(14)
O2 C9 C10 120.48(15)
O2 C9 C8 121.05(14)
C10 C9 C8 118.44(14)
C1 C10 C9 121.76(15)
C1 C10 H10A 119.1
C9 C10 H10A 119.1
O3 C11 N1 121.69(14)
O3 C11 C12 121.20(15)
N1 C11 C12 117.10(15)
C13 C12 C17 119.61(14)
C13 C12 C11 115.94(15)
C17 C12 C11 124.45(15)
C14 C13 C12 120.32(16)
C14 C13 H13A 119.8
C12 C13 H13A 119.8
C15 C14 C13 119.96(16)
C15 C14 H14A 120.0
C13 C14 H14A 120.0
C16 C15 C14 119.95(15)
C16 C15 H15A 120.0
C14 C15 H15A 120.0
C15 C16 C17 120.41(17)
C15 C16 H16A 119.8
C17 C16 H16A 119.8
C16 C17 C12 119.75(16)
C16 C17 H17A 120.1
C12 C17 H17A 120.1

loop_
_geom_bond_atom_site_label_1
_geom_bond_atom_site_label_2
_geom_bond_distance
O1 C2 1.217(2)
O2 C9 1.225(2)
O3 C11 1.212(2)
N1 C11 1.381(2)
N1 C1 1.3869(19)
N1 H1A 0.8800
C1 C10 1.345(2)
C1 C2 1.500(2)
C2 C3 1.484(2)
C3 C4 1.392(2)
C3 C8 1.397(2)
C4 C5 1.386(2)
C4 H4A 0.9500
C5 C6 1.390(3)
C5 H5A 0.9500
C6 C7 1.387(2)
C6 H6A 0.9500
C7 C8 1.393(2)
C7 H7A 0.9500
C8 C9 1.489(2)
C9 C10 1.466(2)
C10 H10A 0.9500
C11 C12 1.501(2)
C12 C13 1.393(2)
C12 C17 1.394(2)
C13 C14 1.390(2)
C13 H13A 0.9500
C14 C15 1.387(3)
C14 H14A 0.9500
C15 C16 1.386(3)
C15 H15A 0.9500
C16 C17 1.393(2)
C16 H16A 0.9500
C17 H17A 0.9500

loop_
_geom_hbond_atom_site_label_D
_geom_hbond_atom_site_label_H
_geom_hbond_atom_site_label_A
_geom_hbond_site_symmetry_A
_geom_hbond_distance_DH
_geom_hbond_distance_HA
_geom_hbond_distance_DA
_geom_hbond_angle_DHA
N1 H1A O2 2_545 0.88 2.65 3.3299(19) 135.3
C4 H4A O3 2_545 0.95 2.49 3.149(2) 126.7
C17 H17A O2 2_545 0.95 2.57 3.404(2) 146.4

loop_
_geom_torsion_atom_site_label_1
_geom_torsion_atom_site_label_2
_geom_torsion_atom_site_label_3
_geom_torsion_atom_site_label_4
_geom_torsion
C11 N1 C1 C10 -2.6(3)
C11 N1 C1 C2 175.82(14)
C10 C1 C2 O1 170.53(16)
N1 C1 C2 O1 -8.0(2)
C10 C1 C2 C3 -9.6(2)
N1 C1 C2 C3 171.88(13)
O1 C2 C3 C4 8.5(2)
C1 C2 C3 C4 -171.42(14)
O1 C2 C3 C8 -172.50(15)
C1 C2 C3 C8 7.6(2)
C8 C3 C4 C5 0.1(2)
C2 C3 C4 C5 179.07(15)
C3 C4 C5 C6 1.4(3)
C4 C5 C6 C7 -1.4(2)
C5 C6 C7 C8 -0.1(2)
C6 C7 C8 C3 1.6(2)
C6 C7 C8 C9 -178.34(14)
C4 C3 C8 C7 -1.5(2)
C2 C3 C8 C7 179.46(14)
C4 C3 C8 C9 178.37(14)
C2 C3 C8 C9 -0.6(2)
C7 C8 C9 O2 -2.8(2)
C3 C8 C9 O2 177.33(15)
C7 C8 C9 C10 175.06(14)
C3 C8 C9 C10 -4.8(2)
N1 C1 C10 C9 -177.44(15)
C2 C1 C10 C9 4.3(2)
O2 C9 C10 C1 -179.15(15)
C8 C9 C10 C1 3.0(2)
C1 N1 C11 O3 2.9(3)
C1 N1 C11 C12 -175.70(14)
O3 C11 C12 C13 -8.8(2)
N1 C11 C12 C13 169.78(14)
O3 C11 C12 C17 172.36(16)
N1 C11 C12 C17 -9.0(2)
C17 C12 C13 C14 0.4(2)
C11 C12 C13 C14 -178.52(15)
C12 C13 C14 C15 -0.3(2)
C13 C14 C15 C16 -0.2(3)
C14 C15 C16 C17 0.5(3)
C15 C16 C17 C12 -0.5(2)
C13 C12 C17 C16 0.0(2)
C11 C12 C17 C16 178.79(15)

loop_
_cod_related_entry_id
_cod_related_entry_database
_cod_related_entry_code
1 ChemSpider 4714
